data_2242752
loop_
_publ_author_name
'Vengatesh, G.'
'Sundaravadivelu, M.'
'Swinton Darious, Robert'

_publ_section_title
;
 Crystal structure and Hirshfeld surface analysis of
 2,4,6,11-tetrakis(4-fluorophenyl)-9-oxa-1,5-diazatricyclo[5.3.1.0^3.8^]undecane
;
_journal_coeditor_code DX2010
_journal_issue 12
_journal_name_full 'Acta Crystallographica Section E'
_journal_page_first 1867
_journal_page_last 1871
_journal_paper_doi 10.1107/S2056989018016122
_journal_volume 74
_journal_year 2018
_chemical_formula_iupac 'C32 H26 F4 N2 O'
_chemical_formula_moiety 'C32 H26 F4 N2 O'
_chemical_formula_sum 'C32 H26 F4 N2 O'
_chemical_formula_weight 530.55
_chemical_name_systematic
;
2,4,6,11-Tetrakis(4-fluorophenyl)-9-oxa-1,5-diazatricyclo[5.3.1.0^3.8^]undecane
;
_space_group_crystal_system monoclinic
_space_group_IT_number 14
_space_group_name_Hall '-P 2yn'
_space_group_name_H-M_alt 'P 1 21/n 1'
_symmetry_space_group_name_Hall '-P 2yn'
_symmetry_space_group_name_H-M 'P 1 21/n 1'
_atom_sites_solution_hydrogens mixed
_audit_creation_method SHELXL-2014/7
_cell_angle_alpha 90
_cell_angle_beta 99.357(2)
_cell_angle_gamma 90
_cell_formula_units_Z 4
_cell_length_a 13.5712(8)
_cell_length_b 9.5161(6)
_cell_length_c 20.1543(13)
_cell_measurement_reflns_used 9987
_cell_measurement_temperature 296(2)
_cell_measurement_theta_max 27.19
_cell_measurement_theta_min 2.86
_cell_volume 2568.2(3)
_computing_cell_refinement
;
APEX3 and SAINT (Bruker, 2016)
;
_computing_data_collection
;
APEX3 (Bruker, 2016)
;
_computing_data_reduction
;
SAINT and XPREP (Bruker, 2016)
;
_computing_molecular_graphics
;
ORTEP-3 for Windows (Farrugia, 2012), PLATON (Spek, 2009),
Mercury (Macrae <i>et al.</i>,  2008) and publCIF (Westrip,
2010)
;
_computing_publication_material
;
PLATON (Spek, 2009)
;
_computing_structure_refinement
;
SHELXL2014 (Sheldrick, 2015b)
;
_computing_structure_solution
;
SHELXT2014 (Sheldrick, 2015a)
;
_diffrn_ambient_temperature 296(2)
_diffrn_measured_fraction_theta_full 0.997
_diffrn_measured_fraction_theta_max 0.997
_diffrn_measurement_device_type 'Bruker Kappa APEX3 CMOS'
_diffrn_measurement_method '\w and \f scan'
_diffrn_radiation_monochromator graphite
_diffrn_radiation_source 'fine-focus sealed tube'
_diffrn_radiation_type MoK\a
_diffrn_radiation_wavelength 0.71073
_diffrn_reflns_av_R_equivalents 0.0388
_diffrn_reflns_av_unetI/netI 0.0194
_diffrn_reflns_limit_h_max 15
_diffrn_reflns_limit_h_min -16
_diffrn_reflns_limit_k_max 11
_diffrn_reflns_limit_k_min -11
_diffrn_reflns_limit_l_max 23
_diffrn_reflns_limit_l_min -23
_diffrn_reflns_number 45339
_diffrn_reflns_theta_full 24.999
_diffrn_reflns_theta_max 24.999
_diffrn_reflns_theta_min 2.907
_exptl_absorpt_coefficient_mu 0.103
_exptl_absorpt_correction_T_max 0.7456
_exptl_absorpt_correction_T_min 0.7112
_exptl_absorpt_correction_type multi-scan
_exptl_absorpt_process_details
;
(SADABS; Bruker, 2016)
;
_exptl_crystal_colour colourless
_exptl_crystal_density_diffrn 1.372
_exptl_crystal_description block
_exptl_crystal_F_000 1104
_exptl_crystal_size_max 0.150
_exptl_crystal_size_mid 0.100
_exptl_crystal_size_min 0.100
_refine_diff_density_max 0.174
_refine_diff_density_min -0.233
_refine_ls_extinction_method none
_refine_ls_goodness_of_fit_ref 1.076
_refine_ls_hydrogen_treatment mixed
_refine_ls_matrix_type full
_refine_ls_number_parameters 356
_refine_ls_number_reflns 4510
_refine_ls_number_restraints 0
_refine_ls_restrained_S_all 1.076
_refine_ls_R_factor_all 0.0624
_refine_ls_R_factor_gt 0.0424
_refine_ls_shift/su_max 0.000
_refine_ls_shift/su_mean 0.000
_refine_ls_structure_factor_coef Fsqd
_refine_ls_weighting_details 'w=1/[\s^2^(Fo^2^)+(0.0488P)^2^+1.0821P] where P=(Fo^2^+2Fc^2^)/3'
_refine_ls_weighting_scheme calc
_refine_ls_wR_factor_gt 0.0991
_refine_ls_wR_factor_ref 0.1167
_reflns_number_gt 3456
_reflns_number_total 4510
_reflns_threshold_expression 'I > 2\s(I)'
_cod_data_source_file dx2010sup1.cif
_cod_data_source_block I
_cod_database_code 2242752
_shelx_space_group_comment
;
The symmetry employed for this shelxl refinement is uniquely defined
by the following loop, which should always be used as a source of
symmetry information in preference to the above space-group names.
They are only intended as comments.
;
_shelx_estimated_absorpt_t_min 0.985
_shelx_estimated_absorpt_t_max 0.990

loop_
_space_group_symop_operation_xyz
'x, y, z'
'-x+1/2, y+1/2, -z+1/2'
'-x, -y, -z'
'x-1/2, -y-1/2, z-1/2'

loop_
_atom_site_type_symbol
_atom_site_label
_atom_site_fract_x
_atom_site_fract_y
_atom_site_fract_z
_atom_site_U_iso_or_equiv
_atom_site_adp_type
_atom_site_calc_flag
_atom_site_occupancy
F F4 0.36854(15) -0.15750(19) 0.84036(7) 0.1037(6) Uani d 1
F F2 0.14924(11) 0.80017(13) 0.32630(7) 0.0749(4) Uani d 1
F F1 -0.19168(9) 0.36154(18) 0.39919(8) 0.0810(5) Uani d 1
F F3 0.71306(11) 0.37803(19) 0.77538(7) 0.0862(5) Uani d 1
O O1 0.43408(9) 0.18807(14) 0.44967(6) 0.0460(3) Uani d 1
N N1 0.36706(10) 0.34033(15) 0.52679(7) 0.0333(3) Uani d 1
N N2 0.19955(12) 0.05682(16) 0.54676(7) 0.0367(4) Uani d 1
C C30 0.3505(2) -0.1210(3) 0.77425(11) 0.0666(7) Uani d 1
C C31 0.28511(19) -0.0145(3) 0.75434(11) 0.0629(6) Uani d 1
H H31 0.2534 0.0331 0.7852 0.075 Uiso calc 1
C C32 0.26722(16) 0.0210(2) 0.68670(10) 0.0490(5) Uani d 1
H H32 0.2230 0.0935 0.6722 0.059 Uiso calc 1
C C27 0.31384(14) -0.04937(19) 0.64048(9) 0.0391(4) Uani d 1
C C26 0.29591(13) -0.01240(18) 0.56657(9) 0.0375(4) Uani d 1
H H26 0.2955 -0.0998 0.5408 0.045 Uiso calc 1
C C25 0.37815(13) 0.08331(18) 0.54726(9) 0.0365(4) Uani d 1
H H25 0.4432 0.0374 0.5596 0.044 Uiso calc 1
C C17 0.38155(13) 0.23122(18) 0.58041(8) 0.0341(4) Uani d 1
H H17 0.3236 0.2370 0.6036 0.041 Uiso calc 1
C C9 0.26532(12) 0.32453(17) 0.48748(8) 0.0306(4) Uani d 1
H H9 0.2189 0.3244 0.5200 0.037 Uiso calc 1
C C10 0.23762(12) 0.44986(18) 0.44154(8) 0.0324(4) Uani d 1
C C15 0.28174(13) 0.58030(19) 0.45697(9) 0.0388(4) Uani d 1
H H15 0.3311 0.5892 0.4945 0.047 Uiso calc 1
C C14 0.25352(15) 0.6971(2) 0.41748(10) 0.0461(5) Uani d 1
H H14 0.2852 0.7830 0.4273 0.055 Uiso calc 1
C C13 0.17844(16) 0.6839(2) 0.36394(11) 0.0487(5) Uani d 1
C C3 -0.10442(14) 0.2911(2) 0.41805(11) 0.0526(5) Uani d 1
C C4 -0.06943(15) 0.2070(2) 0.37201(11) 0.0541(6) Uani d 1
H H4 -0.1041 0.1985 0.3284 0.065 Uiso calc 1
C C5 0.01920(15) 0.1348(2) 0.39199(9) 0.0449(5) Uani d 1
H H5 0.0435 0.0761 0.3615 0.054 Uiso calc 1
C C6 0.07241(13) 0.14846(18) 0.45673(8) 0.0354(4) Uani d 1
C C1 0.03230(13) 0.2329(2) 0.50172(9) 0.0415(5) Uani d 1
H H1 0.0656 0.2412 0.5457 0.050 Uiso calc 1
C C2 -0.05616(15) 0.3051(2) 0.48247(11) 0.0505(5) Uani d 1
H H2 -0.0822 0.3620 0.5129 0.061 Uiso calc 1
C C7 0.17436(13) 0.08262(18) 0.47433(9) 0.0352(4) Uani d 1
H H7 0.1742 -0.0074 0.4507 0.042 Uiso calc 1
C C8 0.25592(12) 0.17776(17) 0.45258(8) 0.0323(4) Uani d 1
H H8 0.2418 0.1909 0.4037 0.039 Uiso calc 1
C C24 0.35693(13) 0.10568(18) 0.47129(9) 0.0379(4) Uani d 1
H H24 0.3543 0.0139 0.4490 0.045 Uiso calc 1
C C18 0.47282(13) 0.2657(2) 0.63240(9) 0.0402(4) Uani d 1
C C19 0.49034(16) 0.4052(2) 0.65186(10) 0.0540(5) Uani d 1
H H19 0.4467 0.4744 0.6322 0.065 Uiso calc 1
C C20 0.57105(18) 0.4435(3) 0.69963(11) 0.0631(6) Uani d 1
H H20 0.5824 0.5372 0.7116 0.076 Uiso calc 1
C C21 0.63320(16) 0.3411(3) 0.72859(10) 0.0586(6) Uani d 1
C C22 0.61911(16) 0.2029(3) 0.71244(11) 0.0593(6) Uani d 1
H H22 0.6625 0.1349 0.7335 0.071 Uiso calc 1
C C23 0.53842(15) 0.1652(2) 0.66377(10) 0.0508(5) Uani d 1
H H23 0.5284 0.0711 0.6521 0.061 Uiso calc 1
C C16 0.44100(13) 0.3227(2) 0.48368(10) 0.0407(4) Uani d 1
H H16A 0.5069 0.3319 0.5104 0.049 Uiso calc 1
H H16B 0.4332 0.3970 0.4503 0.049 Uiso calc 1
C C12 0.13179(16) 0.5590(2) 0.34729(10) 0.0517(5) Uani d 1
H H12 0.0805 0.5524 0.3107 0.062 Uiso calc 1
C C11 0.16255(14) 0.4425(2) 0.38611(10) 0.0439(5) Uani d 1
H H11 0.1319 0.3565 0.3747 0.053 Uiso calc 1
C C29 0.39832(19) -0.1925(3) 0.73059(13) 0.0674(7) Uani d 1
H H29 0.4427 -0.2645 0.7457 0.081 Uiso calc 1
C C28 0.37981(16) -0.1566(2) 0.66327(11) 0.0538(5) Uani d 1
H H28 0.4120 -0.2049 0.6329 0.065 Uiso calc 1
H H2A 0.1518(16) 0.002(2) 0.5589(10) 0.057(6) Uiso d 1

loop_
_atom_site_aniso_label
_atom_site_aniso_U_11
_atom_site_aniso_U_22
_atom_site_aniso_U_33
_atom_site_aniso_U_12
_atom_site_aniso_U_13
_atom_site_aniso_U_23
F4 0.1449(15) 0.1113(13) 0.0448(8) -0.0144(12) -0.0148(9) 0.0298(8)
F2 0.0972(10) 0.0440(7) 0.0797(9) 0.0120(7) 0.0024(8) 0.0233(7)
F1 0.0451(7) 0.1086(12) 0.0845(10) 0.0120(8) -0.0037(7) 0.0280(9)
F3 0.0702(9) 0.1238(13) 0.0541(8) -0.0221(9) -0.0216(7) -0.0030(8)
O1 0.0436(7) 0.0487(8) 0.0510(8) 0.0015(6) 0.0231(6) -0.0002(6)
N1 0.0292(7) 0.0343(8) 0.0361(8) -0.0024(6) 0.0042(6) 0.0022(6)
N2 0.0369(8) 0.0373(8) 0.0358(8) -0.0050(7) 0.0058(7) 0.0065(7)
C30 0.0842(17) 0.0705(16) 0.0392(12) -0.0193(14) -0.0072(12) 0.0161(12)
C31 0.0797(16) 0.0687(15) 0.0387(12) -0.0088(13) 0.0051(11) 0.0017(11)
C32 0.0574(12) 0.0465(11) 0.0418(11) -0.0018(10) 0.0040(9) 0.0031(9)
C27 0.0430(10) 0.0343(10) 0.0384(10) -0.0062(8) 0.0014(8) 0.0045(8)
C26 0.0456(10) 0.0289(9) 0.0374(10) 0.0002(8) 0.0048(8) 0.0006(8)
C25 0.0355(9) 0.0344(9) 0.0403(10) 0.0045(8) 0.0082(8) 0.0014(8)
C17 0.0312(9) 0.0348(9) 0.0361(9) -0.0009(7) 0.0050(7) 0.0015(8)
C9 0.0288(9) 0.0298(9) 0.0332(9) -0.0028(7) 0.0054(7) -0.0014(7)
C10 0.0309(9) 0.0318(9) 0.0352(9) -0.0008(7) 0.0071(7) -0.0001(7)
C15 0.0362(10) 0.0370(10) 0.0425(10) -0.0027(8) 0.0048(8) -0.0042(8)
C14 0.0531(12) 0.0292(9) 0.0575(12) -0.0037(9) 0.0137(10) -0.0021(9)
C13 0.0606(13) 0.0354(10) 0.0507(12) 0.0085(9) 0.0111(10) 0.0114(9)
C3 0.0327(10) 0.0652(14) 0.0579(13) -0.0047(10) 0.0008(9) 0.0164(11)
C4 0.0461(12) 0.0692(14) 0.0419(11) -0.0212(11) -0.0077(9) 0.0118(11)
C5 0.0489(11) 0.0487(11) 0.0358(10) -0.0169(9) 0.0032(8) -0.0011(9)
C6 0.0359(9) 0.0358(9) 0.0335(9) -0.0123(8) 0.0028(7) 0.0024(8)
C1 0.0361(10) 0.0538(12) 0.0340(10) -0.0063(9) 0.0038(8) 0.0005(9)
C2 0.0390(11) 0.0628(13) 0.0504(12) 0.0003(10) 0.0096(9) 0.0035(10)
C7 0.0419(10) 0.0290(9) 0.0344(9) -0.0055(8) 0.0053(8) -0.0032(7)
C8 0.0380(10) 0.0320(9) 0.0273(8) -0.0023(7) 0.0066(7) -0.0002(7)
C24 0.0416(10) 0.0319(9) 0.0427(10) -0.0007(8) 0.0148(8) -0.0039(8)
C18 0.0373(10) 0.0484(11) 0.0347(10) -0.0038(8) 0.0055(8) 0.0036(9)
C19 0.0564(13) 0.0536(13) 0.0476(12) 0.0015(10) -0.0054(10) -0.0073(10)
C20 0.0687(15) 0.0675(15) 0.0482(13) -0.0104(12) -0.0056(11) -0.0130(11)
C21 0.0504(13) 0.0873(18) 0.0347(11) -0.0140(12) -0.0034(9) 0.0008(11)
C22 0.0484(12) 0.0773(17) 0.0479(12) -0.0026(11) -0.0051(10) 0.0197(12)
C23 0.0480(12) 0.0522(12) 0.0492(12) -0.0047(10) -0.0006(9) 0.0116(10)
C16 0.0345(10) 0.0416(10) 0.0471(11) -0.0026(8) 0.0100(8) 0.0053(9)
C12 0.0570(13) 0.0461(12) 0.0469(12) 0.0017(10) -0.0068(10) 0.0057(9)
C11 0.0474(11) 0.0350(10) 0.0464(11) -0.0068(8) -0.0016(9) 0.0021(8)
C29 0.0718(16) 0.0562(14) 0.0665(16) 0.0019(12) -0.0117(13) 0.0235(12)
C28 0.0581(13) 0.0465(12) 0.0543(13) 0.0040(10) 0.0016(10) 0.0114(10)

loop_
_atom_type_symbol
_atom_type_description
_atom_type_scat_dispersion_real
_atom_type_scat_dispersion_imag
_atom_type_scat_source
C C 0.0033 0.0016 'International Tables Vol C Tables 4.2.6.8 and 6.1.1.4'
H H 0.0000 0.0000 'International Tables Vol C Tables 4.2.6.8 and 6.1.1.4'
N N 0.0061 0.0033 'International Tables Vol C Tables 4.2.6.8 and 6.1.1.4'
O O 0.0106 0.0060 'International Tables Vol C Tables 4.2.6.8 and 6.1.1.4'
F F 0.0171 0.0103 'International Tables Vol C Tables 4.2.6.8 and 6.1.1.4'

loop_
_geom_angle_atom_site_label_1
_geom_angle_atom_site_label_2
_geom_angle_atom_site_label_3
_geom_angle
C24 O1 C16 109.55(12)
C16 N1 C9 110.20(14)
C16 N1 C17 109.51(14)
C9 N1 C17 108.58(12)
C26 N2 C7 113.67(14)
C26 N2 H2A 108.7(14)
C7 N2 H2A 107.9(14)
C29 C30 F4 118.5(2)
C29 C30 C31 122.6(2)
F4 C30 C31 118.9(3)
C30 C31 C32 118.1(2)
C30 C31 H31 120.9
C32 C31 H31 120.9
C27 C32 C31 121.3(2)
C27 C32 H32 119.4
C31 C32 H32 119.4
C32 C27 C28 118.39(18)
C32 C27 C26 122.27(17)
C28 C27 C26 119.34(17)
N2 C26 C27 111.59(15)
N2 C26 C25 108.53(14)
C27 C26 C25 112.33(15)
N2 C26 H26 108.1
C27 C26 H26 108.1
C25 C26 H26 108.1
C24 C25 C26 108.06(14)
C24 C25 C17 106.99(14)
C26 C25 C17 113.51(14)
C24 C25 H25 109.4
C26 C25 H25 109.4
C17 C25 H25 109.4
N1 C17 C18 110.25(14)
N1 C17 C25 109.16(13)
C18 C17 C25 117.03(15)
N1 C17 H17 106.6
C18 C17 H17 106.6
C25 C17 H17 106.6
N1 C9 C10 111.25(13)
N1 C9 C8 109.41(13)
C10 C9 C8 115.73(13)
N1 C9 H9 106.6
C10 C9 H9 106.6
C8 C9 H9 106.6
C11 C10 C15 117.29(16)
C11 C10 C9 121.89(15)
C15 C10 C9 120.62(15)
C14 C15 C10 121.28(17)
C14 C15 H15 119.4
C10 C15 H15 119.4
C13 C14 C15 118.81(18)
C13 C14 H14 120.6
C15 C14 H14 120.6
C12 C13 F2 119.30(19)
C12 C13 C14 122.19(18)
F2 C13 C14 118.50(18)
F1 C3 C2 118.7(2)
F1 C3 C4 118.78(19)
C2 C3 C4 122.5(2)
C3 C4 C5 118.24(19)
C3 C4 H4 120.9
C5 C4 H4 120.9
C4 C5 C6 121.31(19)
C4 C5 H5 119.3
C6 C5 H5 119.3
C1 C6 C5 117.92(17)
C1 C6 C7 121.96(15)
C5 C6 C7 119.91(17)
C2 C1 C6 121.29(18)
C2 C1 H1 119.4
C6 C1 H1 119.4
C3 C2 C1 118.7(2)
C3 C2 H2 120.7
C1 C2 H2 120.7
N2 C7 C6 111.15(14)
N2 C7 C8 108.58(14)
C6 C7 C8 111.19(14)
N2 C7 H7 108.6
C6 C7 H7 108.6
C8 C7 H7 108.6
C24 C8 C7 108.82(14)
C24 C8 C9 106.68(13)
C7 C8 C9 113.95(13)
C24 C8 H8 109.1
C7 C8 H8 109.1
C9 C8 H8 109.1
O1 C24 C8 110.56(14)
O1 C24 C25 110.71(14)
C8 C24 C25 109.05(14)
O1 C24 H24 108.8
C8 C24 H24 108.8
C25 C24 H24 108.8
C23 C18 C19 117.44(18)
C23 C18 C17 123.74(18)
C19 C18 C17 118.77(17)
C20 C19 C18 121.7(2)
C20 C19 H19 119.1
C18 C19 H19 119.1
C21 C20 C19 118.5(2)
C21 C20 H20 120.8
C19 C20 H20 120.8
C20 C21 C22 122.5(2)
C20 C21 F3 118.8(2)
C22 C21 F3 118.7(2)
C21 C22 C23 118.8(2)
C21 C22 H22 120.6
C23 C22 H22 120.6
C18 C23 C22 121.1(2)
C18 C23 H23 119.5
C22 C23 H23 119.5
N1 C16 O1 112.99(14)
N1 C16 H16A 109.0
O1 C16 H16A 109.0
N1 C16 H16B 109.0
O1 C16 H16B 109.0
H16A C16 H16B 107.8
C13 C12 C11 118.35(19)
C13 C12 H12 120.8
C11 C12 H12 120.8
C12 C11 C10 122.04(18)
C12 C11 H11 119.0
C10 C11 H11 119.0
C30 C29 C28 118.8(2)
C30 C29 H29 120.6
C28 C29 H29 120.6
C29 C28 C27 120.8(2)
C29 C28 H28 119.6
C27 C28 H28 119.6

loop_
_geom_bond_atom_site_label_1
_geom_bond_atom_site_label_2
_geom_bond_distance
F4 C30 1.360(2)
F2 C13 1.364(2)
F1 C3 1.360(2)
F3 C21 1.362(2)
O1 C24 1.431(2)
O1 C16 1.449(2)
N1 C16 1.440(2)
N1 C9 1.484(2)
N1 C17 1.488(2)
N2 C26 1.461(2)
N2 C7 1.465(2)
N2 H2A 0.89(2)
C30 C29 1.358(4)
C30 C31 1.364(4)
C31 C32 1.387(3)
C31 H31 0.9300
C32 C27 1.381(3)
C32 H32 0.9300
C27 C28 1.385(3)
C27 C26 1.511(2)
C26 C25 1.539(2)
C26 H26 0.9800
C25 C24 1.526(2)
C25 C17 1.555(2)
C25 H25 0.9800
C17 C18 1.522(2)
C17 H17 0.9800
C9 C10 1.519(2)
C9 C8 1.560(2)
C9 H9 0.9800
C10 C11 1.386(3)
C10 C15 1.391(2)
C15 C14 1.384(3)
C15 H15 0.9300
C14 C13 1.364(3)
C14 H14 0.9300
C13 C12 1.362(3)
C3 C2 1.362(3)
C3 C4 1.367(3)
C4 C5 1.387(3)
C4 H4 0.9300
C5 C6 1.391(3)
C5 H5 0.9300
C6 C1 1.387(3)
C6 C7 1.508(3)
C1 C2 1.383(3)
C1 H1 0.9300
C2 H2 0.9300
C7 C8 1.548(2)
C7 H7 0.9800
C8 C24 1.524(2)
C8 H8 0.9800
C24 H24 0.9800
C18 C23 1.387(3)
C18 C19 1.394(3)
C19 C20 1.384(3)
C19 H19 0.9300
C20 C21 1.357(3)
C20 H20 0.9300
C21 C22 1.361(3)
C22 C23 1.393(3)
C22 H22 0.9300
C23 H23 0.9300
C16 H16A 0.9700
C16 H16B 0.9700
C12 C11 1.382(3)
C12 H12 0.9300
C11 H11 0.9300
C29 C28 1.382(3)
C29 H29 0.9300
C28 H28 0.9300

loop_
_geom_hbond_atom_site_label_D
_geom_hbond_atom_site_label_H
_geom_hbond_atom_site_label_A
_geom_hbond_site_symmetry_A
_geom_hbond_distance_DH
_geom_hbond_distance_HA
_geom_hbond_distance_DA
_geom_hbond_angle_DHA
C31 H31 F1 4_666 0.93 2.51 3.231(3) 135.0
C8 H8 F3 4_565 0.98 2.64 3.564(2) 158.1
C32 H32 F4 2_556 0.93 2.66 3.567(3) 162.4
C1 H1 F4 2_556 0.93 2.51 3.411(2) 161.2
N2 H2A Cg5 3_556 0.89 2.80(2) 3.6594(18) 161.7(17)
C2 H2 Cg6 3_566 0.93 2.68 3.552(2) 156
C11 H11 Cg5 1_555 0.93 2.87 3.514(2) 128

loop_
_geom_torsion_atom_site_label_1
_geom_torsion_atom_site_label_2
_geom_torsion_atom_site_label_3
_geom_torsion_atom_site_label_4
_geom_torsion
C29 C30 C31 C32 0.1(4)
F4 C30 C31 C32 -179.7(2)
C30 C31 C32 C27 0.1(3)
C31 C32 C27 C28 -0.3(3)
C31 C32 C27 C26 -179.76(19)
C7 N2 C26 C27 -174.43(14)
C7 N2 C26 C25 61.26(18)
C32 C27 C26 N2 -23.9(2)
C28 C27 C26 N2 156.61(17)
C32 C27 C26 C25 98.2(2)
C28 C27 C26 C25 -81.2(2)
N2 C26 C25 C24 -60.04(18)
C27 C26 C25 C24 176.10(14)
N2 C26 C25 C17 58.46(19)
C27 C26 C25 C17 -65.41(19)
C16 N1 C17 C18 73.99(17)
C9 N1 C17 C18 -165.64(14)
C16 N1 C17 C25 -55.89(17)
C9 N1 C17 C25 64.48(16)
C24 C25 C17 N1 -2.18(18)
C26 C25 C17 N1 -121.29(15)
C24 C25 C17 C18 -128.24(15)
C26 C25 C17 C18 112.65(17)
C16 N1 C9 C10 -71.76(17)
C17 N1 C9 C10 168.30(13)
C16 N1 C9 C8 57.36(17)
C17 N1 C9 C8 -62.58(16)
N1 C9 C10 C11 159.75(16)
C8 C9 C10 C11 34.1(2)
N1 C9 C10 C15 -25.5(2)
C8 C9 C10 C15 -151.19(16)
C11 C10 C15 C14 -1.6(3)
C9 C10 C15 C14 -176.61(16)
C10 C15 C14 C13 2.4(3)
C15 C14 C13 C12 -1.4(3)
C15 C14 C13 F2 178.30(17)
F1 C3 C4 C5 -179.50(17)
C2 C3 C4 C5 -0.7(3)
C3 C4 C5 C6 -0.9(3)
C4 C5 C6 C1 2.2(3)
C4 C5 C6 C7 -172.63(17)
C5 C6 C1 C2 -2.0(3)
C7 C6 C1 C2 172.73(17)
F1 C3 C2 C1 179.71(18)
C4 C3 C2 C1 0.9(3)
C6 C1 C2 C3 0.5(3)
C26 N2 C7 C6 177.57(14)
C26 N2 C7 C8 -59.82(18)
C1 C6 C7 N2 28.9(2)
C5 C6 C7 N2 -156.40(16)
C1 C6 C7 C8 -92.14(19)
C5 C6 C7 C8 82.51(19)
N2 C7 C8 C24 57.70(17)
C6 C7 C8 C24 -179.72(14)
N2 C7 C8 C9 -61.20(18)
C6 C7 C8 C9 61.39(18)
N1 C9 C8 C24 -0.98(17)
C10 C9 C8 C24 125.64(15)
N1 C9 C8 C7 119.13(15)
C10 C9 C8 C7 -114.26(16)
C16 O1 C24 C8 62.17(18)
C16 O1 C24 C25 -58.79(18)
C7 C8 C24 O1 177.82(13)
C9 C8 C24 O1 -58.83(17)
C7 C8 C24 C25 -60.24(18)
C9 C8 C24 C25 63.11(17)
C26 C25 C24 O1 -176.91(13)
C17 C25 C24 O1 60.51(17)
C26 C25 C24 C8 61.24(18)
C17 C25 C24 C8 -61.34(17)
N1 C17 C18 C23 -142.50(18)
C25 C17 C18 C23 -17.0(3)
N1 C17 C18 C19 40.0(2)
C25 C17 C18 C19 165.47(17)
C23 C18 C19 C20 1.3(3)
C17 C18 C19 C20 178.99(19)
C18 C19 C20 C21 -1.1(4)
C19 C20 C21 C22 0.0(4)
C19 C20 C21 F3 179.7(2)
C20 C21 C22 C23 0.7(4)
F3 C21 C22 C23 -178.93(18)
C19 C18 C23 C22 -0.5(3)
C17 C18 C23 C22 -178.11(18)
C21 C22 C23 C18 -0.4(3)
C9 N1 C16 O1 -57.81(19)
C17 N1 C16 O1 61.56(18)
C24 O1 C16 N1 -2.7(2)
F2 C13 C12 C11 -179.99(19)
C14 C13 C12 C11 -0.3(3)
C13 C12 C11 C10 1.1(3)
C15 C10 C11 C12 -0.1(3)
C9 C10 C11 C12 174.80(18)
F4 C30 C29 C28 179.6(2)
C31 C30 C29 C28 -0.3(4)
C30 C29 C28 C27 0.1(3)
C32 C27 C28 C29 0.2(3)
C26 C27 C28 C29 179.65(19)

_cod_database_fobs_code 2242752
